data_1536392
loop_
_publ_author_name
'Pakhomov, V.I.'
'Goryunov, A.V.'

_publ_section_title
;
 Crystal structure of Cs Hg5 Cl11
;
_journal_name_full 'Zhurnal Neorganicheskoi Khimii'
_journal_page_first 550
_journal_page_last 551
_journal_volume 39
_journal_year 1994
_chemical_formula_sum 'Cl11 Cs Hg5'
_chemical_name_systematic 'Cs Hg5 Cl11'
_space_group_IT_number 12
_symmetry_space_group_name_Hall '-C 2y'
_symmetry_space_group_name_H-M 'C 1 2/m 1'
_cell_angle_alpha 90
_cell_angle_beta 119.93
_cell_angle_gamma 90
_cell_formula_units_Z 2
_cell_length_a 11.879
_cell_length_b 14.269
_cell_length_c 6.668
_cell_volume 979.502
_citation_journal_id_ASTM ZNOKAQ
_cod_data_source_file Pakhomov_ZNOKAQ_1994_1398.cif
_cod_data_source_block Cl11Cs1Hg5
_cod_original_cell_volume 979.5025
_cod_original_formula_sum 'Cl11 Cs1 Hg5'
_cod_database_code 1536392

loop_
_symmetry_equiv_pos_as_xyz
x,y,z
-x,y,-z
-x,-y,-z
x,-y,z
x+1/2,y+1/2,z
-x+1/2,y+1/2,-z
-x+1/2,-y+1/2,-z
x+1/2,-y+1/2,z

loop_
_atom_site_label
_atom_site_type_symbol
_atom_site_fract_x
_atom_site_fract_y
_atom_site_fract_z
_atom_site_occupancy
_atom_site_U_iso_or_equiv
Hg1 Hg+2 0.185 0.1697 0.6846 1 0.0
Cl3 Cl-1 0 0 0.5 1 0.0
Cl4 Cl-1 0.3504 0 0.6122 1 0.0
Cs1 Cs+1 0 0 0 1 0.0
Cl1 Cl-1 0.7043 0.1252 0.9344 1 0.0
Cl2 Cl-1 0.9225 0.2219 0.6922 1 0.0
Hg2 Hg+2 0.5 0 0 1 0.0
